data_7231070
loop_
_publ_author_name
'DUFAYE, Maxime'
'Duval, Sylvain'
'Hirsou, Bastien'
'Stoclet, Gr\'egory'
'Loiseau, Thierry'

_publ_section_title
;
 Complexation of tetravalent uranium cations by the As4W40O140 cryptand
;
_journal_name_full CrystEngComm
_journal_paper_doi 10.1039/C8CE00873F
_journal_year 2018
_chemical_formula_moiety '0.5(As8 C7 Na18 O365.6 U8 W80), 2(Na2 O6.5), 30.2(O)'
_chemical_formula_sum 'C3.5 As4 Na13 O226 U4 W40'
_chemical_formula_weight 12562.71
_space_group_crystal_system orthorhombic
_space_group_IT_number 59
_space_group_name_Hall '-P 2ab 2a'
_space_group_name_H-M_alt 'P m m n :2'
_symmetry_space_group_name_Hall '-P 2ab 2a'
_symmetry_space_group_name_H-M 'P m m n :2'
_atom_sites_solution_primary iterative
_audit_creation_date 2017-06-07
_audit_creation_method
;
Olex2 1.2
(compiled 2017.03.28 svn.r3405 for OlexSys, GUI svn.r5337)
;
_audit_update_record
;
2018-04-05 deposited with the CCDC.
2018-07-03 downloaded from the CCDC.
;
_cell_angle_alpha 90
_cell_angle_beta 90
_cell_angle_gamma 90
_cell_formula_units_Z 2
_cell_length_a 23.184(2)
_cell_length_b 29.532(3)
_cell_length_c 14.5168(13)
_cell_measurement_reflns_used 9900
_cell_measurement_temperature 100
_cell_measurement_theta_max 20.49
_cell_measurement_theta_min 3.18
_cell_volume 9939.2(16)
_computing_molecular_graphics 'Olex2 (Dolomanov et al., 2009)'
_computing_publication_material 'Olex2 (Dolomanov et al., 2009)'
_computing_structure_refinement 'XL (Sheldrick, 2008)'
_computing_structure_solution 'olex2.solve (Bourhis et al., 2015)'
_diffrn_ambient_temperature 100
_diffrn_detector 'Bruker APEX2 area detector'
_diffrn_detector_area_resol_mean 7.9
_diffrn_detector_type 'CCD area detector'
_diffrn_measured_fraction_theta_full 0.995
_diffrn_measured_fraction_theta_max 0.991
_diffrn_measurement_device 'three-circle diffractometer'
_diffrn_measurement_device_type 'Bruker APEX-II CCD'
_diffrn_measurement_method '\f and \w scans'
_diffrn_radiation_monochromator 'mirror optics'
_diffrn_radiation_probe x-ray
_diffrn_radiation_type AgK\a
_diffrn_radiation_wavelength 0.56086
_diffrn_reflns_av_R_equivalents 0.0714
_diffrn_reflns_av_unetI/netI 0.0272
_diffrn_reflns_Laue_measured_fraction_full 0.995
_diffrn_reflns_Laue_measured_fraction_max 0.991
_diffrn_reflns_limit_h_max 28
_diffrn_reflns_limit_h_min -28
_diffrn_reflns_limit_k_max 36
_diffrn_reflns_limit_k_min -36
_diffrn_reflns_limit_l_max 18
_diffrn_reflns_limit_l_min -18
_diffrn_reflns_number 171581
_diffrn_reflns_point_group_measured_fraction_full 0.995
_diffrn_reflns_point_group_measured_fraction_max 0.991
_diffrn_reflns_theta_full 19.665
_diffrn_reflns_theta_max 20.544
_diffrn_reflns_theta_min 1.386
_diffrn_source 'microfocus sealed X-ray tube'
_diffrn_source_type 'Incoatec I\ms'
_diffrn_standards_number 0
_exptl_absorpt_coefficient_mu 15.660
_exptl_absorpt_correction_T_max 0.7445
_exptl_absorpt_correction_T_min 0.4632
_exptl_absorpt_correction_type multi-scan
_exptl_absorpt_process_details
'SADABS-2014/5 (Bruker,2014/5) was used for absorption correction. wR2(int) was 0.1706 before and 0.0689 after correction. The Ratio of minimum to maximum transmission is 0.6222. The \l/2 correction factor is Not present.'
_exptl_crystal_colour brown
_exptl_crystal_colour_primary brown
_exptl_crystal_density_diffrn 4.198
_exptl_crystal_description block
_exptl_crystal_F_000 10864
_exptl_crystal_size_max 0.1
_exptl_crystal_size_mid 0.08
_exptl_crystal_size_min 0.08
_refine_diff_density_max 6.439
_refine_diff_density_min -5.936
_refine_diff_density_rms 0.636
_refine_ls_extinction_method none
_refine_ls_goodness_of_fit_ref 1.049
_refine_ls_hydrogen_treatment undef
_refine_ls_matrix_type full
_refine_ls_number_parameters 753
_refine_ls_number_reflns 10581
_refine_ls_number_restraints 0
_refine_ls_restrained_S_all 1.049
_refine_ls_R_factor_all 0.0524
_refine_ls_R_factor_gt 0.0408
_refine_ls_shift/su_max 0.002
_refine_ls_shift/su_mean 0.000
_refine_ls_structure_factor_coef Fsqd
_refine_ls_weighting_details 'w=1/[\s^2^(Fo^2^)+(0.0703P)^2^+871.8262P] where P=(Fo^2^+2Fc^2^)/3'
_refine_ls_weighting_scheme calc
_refine_ls_wR_factor_gt 0.1149
_refine_ls_wR_factor_ref 0.1380
_reflns_Friedel_coverage 0.000
_reflns_number_gt 9155
_reflns_number_total 10581
_reflns_threshold_expression 'I > 2\s(I)'
_cod_data_source_file c8ce00873f2.cif
_cod_data_source_block md20dx8
_cod_original_formula_sum 'C3.50 As4 Na13 O226 U4 W40'
_cod_database_code 7231070
_shelx_shelxl_version_number 2014/7
_shelx_space_group_comment
;
The symmetry employed for this shelxl refinement is uniquely defined
by the following loop, which should always be used as a source of
symmetry information in preference to the above space-group names.
They are only intended as comments.
;
_olex2_refinement_description
;
1. Others
 Sof(OW29)=1-FVAR(1)
 Sof(OW8)=FVAR(1)
 Sof(OW30)=1-FVAR(2)
 Sof(OW22)=FVAR(2)
 Fixed Sof: O45(0.75) OW9(0.7) OW10(0.5) OW11(0.5) OW6(0.25) OW4(0.25)
 C1(0.375) OW23(0.5) OW26(0.3) OW25(0.5) OW24(0.25) Na5(0.5) OW28(0.25)
;
_olex2_exptl_crystal_mounting_method 'mitegen loop'
_olex2_submission_special_instructions 'No special instructions were received'

loop_
_space_group_symop_operation_xyz
'x, y, z'
'-x+1/2, -y+1/2, z'
'-x, y+1/2, -z'
'x+1/2, -y, -z'
'-x, -y, -z'
'x-1/2, y-1/2, -z'
'x, -y-1/2, z'
'-x-1/2, y, z'

loop_
_atom_site_label
_atom_site_type_symbol
_atom_site_fract_x
_atom_site_fract_y
_atom_site_fract_z
_atom_site_U_iso_or_equiv
_atom_site_adp_type
_atom_site_occupancy
_atom_site_site_symmetry_order
_atom_site_calc_flag
_atom_site_refinement_flags_posn
_atom_site_refinement_flags_adp
_atom_site_refinement_flags_occupancy
_atom_site_disorder_assembly
_atom_site_disorder_group
U1 U 0.33735(3) 0.2500 0.48340(6) 0.01576(18) Uani 1 2 d S T P . .
U2 U 0.2500 0.31865(3) 0.92214(6) 0.01500(17) Uani 1 2 d S T P . .
W4 W 0.61773(4) 0.2500 0.72896(6) 0.01153(18) Uani 1 2 d S T P . .
W5 W 0.50059(3) 0.30758(2) 0.80165(4) 0.01167(14) Uani 1 1 d . . . . .
W1 W 0.61225(3) 0.31331(2) 0.50903(4) 0.01166(14) Uani 1 1 d . . . . .
W11 W 0.32299(3) 0.44703(2) 0.59946(4) 0.01155(14) Uani 1 1 d . . . . .
W6 W 0.35944(3) 0.33672(2) 0.70308(4) 0.01148(14) Uani 1 1 d . . . . .
W2 W 0.48603(3) 0.31199(2) 0.39217(4) 0.01234(14) Uani 1 1 d . . . . .
W10 W 0.2500 0.53974(3) 0.66937(6) 0.01107(18) Uani 1 2 d S T P . .
W7 W 0.40770(3) 0.44610(2) 0.81408(4) 0.01291(14) Uani 1 1 d . . . . .
W3 W 0.49677(3) 0.37320(2) 0.58584(4) 0.01215(14) Uani 1 1 d . . . . .
W9 W 0.33064(3) 0.53646(2) 0.88960(4) 0.01450(15) Uani 1 1 d . . . . .
W8 W 0.32862(3) 0.43753(2) 1.00804(4) 0.01533(15) Uani 1 1 d . . . . .
As1 As 0.47812(9) 0.2500 0.59276(14) 0.0085(4) Uani 1 2 d S T P . .
As2 As 0.2500 0.43052(7) 0.80843(14) 0.0094(4) Uani 1 2 d S T P . .
O41 O 0.2500 0.2500 0.5187(17) 0.021(5) Uani 1 4 d S T P . .
O23 O 0.2500 0.4367(5) 0.5385(11) 0.013(3) Uani 1 2 d S T P . .
O14 O 0.5825(5) 0.2942(4) 0.8107(7) 0.015(2) Uani 1 1 d . . . . .
O19 O 0.4234(5) 0.3041(4) 0.7546(8) 0.013(2) Uani 1 1 d . . . . .
O21 O 0.3187(4) 0.3875(4) 0.6482(8) 0.014(2) Uani 1 1 d . . . . .
O35 O 0.2500 0.4533(6) 1.0341(11) 0.017(3) Uani 1 2 d S T P . .
O7 O 0.4150(5) 0.2956(4) 0.4298(8) 0.017(2) Uani 1 1 d . . . . .
O28 O 0.3072(5) 0.5461(4) 0.7595(8) 0.015(2) Uani 1 1 d . . . . .
O11 O 0.5181(4) 0.3489(4) 0.7054(7) 0.013(2) Uani 1 1 d . . . . .
O8 O 0.4840(5) 0.3705(4) 0.4553(8) 0.016(2) Uani 1 1 d . . . . .
O16 O 0.6857(7) 0.2500 0.7767(11) 0.017(3) Uani 1 2 d S T P . .
O3 O 0.5811(5) 0.3673(4) 0.5582(8) 0.016(2) Uani 1 1 d . . . . .
O1 O 0.6808(5) 0.3311(4) 0.4808(8) 0.019(3) Uani 1 1 d . . . . .
O24 O 0.3762(5) 0.4608(4) 0.6935(7) 0.015(2) Uani 1 1 d . . . . .
O25 O 0.3065(5) 0.5105(4) 0.5883(7) 0.014(2) Uani 1 1 d . . . . .
O6 O 0.4758(5) 0.3324(4) 0.2801(8) 0.021(3) Uani 1 1 d . . . . .
O22 O 0.3682(5) 0.4410(4) 0.5071(9) 0.023(3) Uani 1 1 d . . . . .
O40 O 0.3080(5) 0.3225(4) 0.7883(9) 0.021(3) Uani 1 1 d . . . . .
O17 O 0.4876(7) 0.2500 0.8637(11) 0.014(3) Uani 1 2 d S T P . .
O36 O 0.4035(5) 0.4363(4) 0.9447(8) 0.017(2) Uani 1 1 d . . . . .
O13 O 0.5194(7) 0.2500 0.6947(10) 0.011(3) Uani 1 2 d S T P . .
O4 O 0.5743(5) 0.3211(4) 0.3974(8) 0.019(3) Uani 1 1 d . . . . .
O33 O 0.3995(5) 0.5123(4) 0.8402(8) 0.017(2) Uani 1 1 d . . . . .
O12 O 0.4953(5) 0.3434(4) 0.8964(9) 0.021(3) Uani 1 1 d . . . . .
O18 O 0.4240(4) 0.3584(4) 0.6140(7) 0.012(2) Uani 1 1 d . . . . .
O27 O 0.2500 0.5933(6) 0.6186(13) 0.022(4) Uani 1 2 d S T P . .
O20 O 0.3892(5) 0.3880(4) 0.7878(8) 0.018(2) Uani 1 1 d . . . . .
O42 O 0.2500 0.2500 0.8832(16) 0.025(6) Uani 1 4 d S T P . .
O2 O 0.6203(6) 0.2500 0.4837(11) 0.015(3) Uani 1 2 d S T P . .
O38 O 0.4814(5) 0.4485(4) 0.7979(9) 0.022(3) Uani 1 1 d . . . . .
O31 O 0.3539(5) 0.5907(4) 0.9149(9) 0.021(3) Uani 1 1 d . . . . .
O5 O 0.5069(7) 0.2500 0.3677(11) 0.018(4) Uani 1 2 d S T P . .
O10 O 0.4989(5) 0.4303(4) 0.6035(9) 0.022(3) Uani 1 1 d . . . . .
O29 O 0.3084(5) 0.4597(4) 0.8624(8) 0.016(2) Uani 1 1 d . . . . .
O15 O 0.6244(5) 0.2061(4) 0.6363(8) 0.015(2) Uani 1 1 d . . . . .
O37 O 0.3071(5) 0.3819(4) 0.9727(8) 0.020(3) Uani 1 1 d . . . . .
O34 O 0.3544(5) 0.4296(4) 1.1199(8) 0.021(3) Uani 1 1 d . . . . .
O39 O 0.3394(5) 0.2954(4) 0.6193(9) 0.021(3) Uani 1 1 d . . . . .
O9 O 0.5146(5) 0.2953(4) 0.5384(7) 0.012(2) Uani 1 1 d . . . . .
O26 O 0.2500 0.4626(5) 0.7048(10) 0.011(3) Uani 1 2 d S T P . .
O32 O 0.3404(5) 0.5069(4) 1.0022(8) 0.020(3) Uani 1 1 d . . . . .
O30 O 0.2500 0.5434(5) 0.9115(12) 0.017(3) Uani 1 2 d S T P . .
O48 O 0.1572(7) 0.2910(7) 0.9716(12) 0.053(5) Uani 1 1 d . . . . .
O45 O 0.3035(8) 0.3260(7) 0.4393(15) 0.042(6) Uani 0.75 1 d . . . . .
C2 C 0.1369(18) 0.2500 0.973(3) 0.058(11) Uani 1 2 d S T P . .
O46 O 0.2500 0.3084(11) 1.0899(17) 0.065(8) Uani 1 2 d S T P . .
O44 O 0.3275(18) 0.2500 0.338(3) 0.099(12) Uiso 1 2 d S T P . .
OW7 O 0.4259(9) 0.3403(7) 1.0674(16) 0.076(7) Uani 1 1 d . . . . .
OW9 O 0.3619(11) 0.3916(9) 1.3361(16) 0.047(6) Uani 0.7 1 d . . . A .
OW8 O 0.497(3) 0.431(3) 1.151(8) 0.15(3) Uani 0.54(9) 1 d . . . A 2
OW10 O 0.342(2) 0.317(2) 1.201(3) 0.09(2) Uani 0.5 1 d . . . A .
OW11 O 0.825(3) 0.3401(17) 0.249(4) 0.13(3) Uani 0.5 1 d . . . . .
OW6 O 0.774(2) 0.2500 0.368(4) 0.071(17) Uiso 0.5 2 d S T P . .
OW5 O 0.3514(7) 0.6147(6) 1.2593(11) 0.041(4) Uani 1 1 d . . . . .
OW19 O 0.5815(18) 0.4196(12) 0.907(2) 0.165(19) Uani 1 1 d . . . . .
OW16 O 0.7500 0.3328(12) 0.706(4) 0.119(19) Uani 1 2 d S T P . .
OW3 O 0.2500 0.5417(10) 1.164(2) 0.072(9) Uani 1 2 d S T P B .
OW4 O 0.2500 0.5884(14) 1.400(3) 0.029(9) Uani 0.5 2 d S T P B 5
OW1 O 0.2500 0.4905(13) 1.363(2) 0.094(12) Uani 1 2 d S T P B .
OW2 O 0.3636(13) 0.5512(9) 1.4436(19) 0.101(10) Uani 1 1 d . . . . .
C1 C 0.2500 0.3404(17) 0.426(3) 0.043(11) Uani 0.75 2 d S T P . .
Na1 Na 0.2500 0.2500 0.7023(9) 0.022(3) Uani 1 4 d S T P . .
Na4 Na 0.4112(6) 0.3782(4) 1.2009(7) 0.067(3) Uani 1 1 d . . . . .
Na2 Na 0.3142(10) 0.5445(7) 1.3070(11) 0.113(6) Uani 1 1 d . . . . .
Na3 Na 0.7500 0.3299(5) 0.3573(10) 0.046(3) Uani 1 2 d S T P . .
OW15 O 0.6177(16) 0.2500 1.261(3) 0.087(11) Uani 1 2 d S T P . .
OW12 O 0.4116(8) 0.5905(7) 0.6902(14) 0.062(6) Uani 1 1 d . . . . .
OW13 O 0.4541(15) 0.5241(10) 0.601(2) 0.112(10) Uani 1 1 d . . . . .
OW17 O 0.7500 0.2500 0.573(3) 0.041(8) Uani 1 4 d S T P . .
OW23 O 0.628(3) 0.2776(18) 1.102(4) 0.12(2) Uani 0.5 1 d . . . . .
OW18 O 0.7500 0.3843(15) 0.940(3) 0.105(14) Uani 1 2 d S T P . .
OW20 O 0.6492(15) 0.3232(12) 0.956(2) 0.117(10) Uiso 1 1 d . . . . .
OW21 O 0.5641(15) 0.3807(11) 1.006(2) 0.128(13) Uani 1 1 d . . . . .
OW26 O 0.450(4) 0.2500 1.154(4) 0.14(4) Uani 0.6 2 d S T P . .
OW22 O 0.507(2) 0.440(3) 1.036(5) 0.11(3) Uani 0.58(13) 1 d . . . A 3
OW25 O 0.5546(15) 0.339(2) 1.125(2) 0.080(17) Uani 0.5 1 d . . . . .
OW24 O 0.539(4) 0.2500 1.045(3) 0.09(3) Uani 0.5 2 d S T P . .
OW14 O 0.4409(17) 0.4972(14) 1.432(3) 0.144(13) Uiso 1 1 d . . . . .
Na5 Na 0.4838(16) 0.3942(14) 1.028(3) 0.117(13) Uani 0.5 1 d . . . A .
OW27 O 0.2500 0.4070(17) 1.239(3) 0.107(15) Uani 1 2 d S T P . .
OW28 O 0.7500 0.3860(15) 0.535(3) 0.035(10) Uani 0.5 2 d S T P C 6
OW29 O 0.4812(16) 0.4317(11) 1.212(3) 0.032(15) Uani 0.46(9) 1 d . . . A 1
OW30 O 0.501(2) 0.471(3) 1.027(3) 0.05(3) Uani 0.42(13) 1 d . . . A 4

loop_
_atom_site_aniso_label
_atom_site_aniso_U_11
_atom_site_aniso_U_22
_atom_site_aniso_U_33
_atom_site_aniso_U_23
_atom_site_aniso_U_13
_atom_site_aniso_U_12
U1 0.0111(4) 0.0166(4) 0.0196(4) 0.000 0.0007(3) 0.000
U2 0.0159(4) 0.0128(4) 0.0162(4) 0.0002(3) 0.000 0.000
W4 0.0059(4) 0.0134(4) 0.0153(4) 0.000 -0.0017(3) 0.000
W5 0.0099(3) 0.0105(3) 0.0146(3) -0.0025(2) 0.0006(2) 0.0001(2)
W1 0.0059(3) 0.0120(3) 0.0170(3) 0.0012(2) 0.0021(2) -0.0014(2)
W11 0.0115(3) 0.0106(3) 0.0126(3) 0.0010(2) 0.0020(2) 0.0015(2)
W6 0.0067(3) 0.0074(3) 0.0203(3) 0.0006(2) 0.0021(2) -0.0006(2)
W2 0.0088(3) 0.0149(3) 0.0133(3) 0.0037(2) 0.0010(2) -0.0004(2)
W10 0.0098(4) 0.0075(4) 0.0159(4) 0.0017(3) 0.000 0.000
W7 0.0098(3) 0.0124(3) 0.0165(3) -0.0003(2) -0.0001(2) -0.0008(2)
W3 0.0087(3) 0.0082(3) 0.0195(3) 0.0003(2) 0.0029(2) -0.0008(2)
W9 0.0135(3) 0.0129(3) 0.0171(3) -0.0040(3) -0.0026(2) -0.0012(2)
W8 0.0145(3) 0.0187(3) 0.0127(3) 0.0013(3) -0.0027(2) -0.0002(3)
As1 0.0063(9) 0.0079(10) 0.0112(10) 0.000 0.0005(8) 0.000
As2 0.0085(9) 0.0095(10) 0.0101(10) 0.0025(8) 0.000 0.000
O41 0.007(11) 0.028(14) 0.027(13) 0.000 0.000 0.000
O23 0.021(8) 0.004(7) 0.014(7) -0.001(6) 0.000 0.000
O14 0.013(5) 0.017(6) 0.014(5) -0.003(5) -0.004(4) 0.000(5)
O19 0.010(5) 0.008(5) 0.022(6) 0.004(4) 0.003(4) -0.005(4)
O21 0.005(5) 0.019(6) 0.018(5) 0.000(5) -0.001(4) 0.002(4)
O35 0.014(8) 0.023(9) 0.014(8) -0.005(7) 0.000 0.000
O7 0.018(6) 0.007(5) 0.027(6) 0.002(5) 0.000(5) 0.001(4)
O28 0.015(5) 0.012(5) 0.019(6) 0.000(5) 0.002(5) 0.000(4)
O11 0.007(5) 0.019(6) 0.013(5) -0.003(5) -0.001(4) -0.003(4)
O8 0.011(5) 0.013(6) 0.023(6) 0.005(5) 0.003(5) 0.000(4)
O16 0.014(8) 0.017(8) 0.020(8) 0.000 -0.005(7) 0.000
O3 0.016(6) 0.012(5) 0.021(6) -0.004(5) 0.005(5) -0.006(5)
O1 0.012(6) 0.020(6) 0.027(6) 0.005(5) 0.007(5) 0.000(5)
O24 0.017(6) 0.014(6) 0.012(5) 0.000(4) 0.005(4) 0.001(5)
O25 0.009(5) 0.020(6) 0.013(5) 0.006(5) -0.001(4) 0.000(4)
O6 0.020(6) 0.028(7) 0.015(6) 0.005(5) 0.003(5) 0.003(5)
O22 0.020(6) 0.017(6) 0.033(7) 0.004(5) 0.004(5) 0.006(5)
O40 0.009(5) 0.026(7) 0.029(7) 0.005(5) 0.005(5) 0.002(5)
O17 0.013(7) 0.009(8) 0.020(8) 0.000 0.001(6) 0.000
O36 0.011(5) 0.023(6) 0.018(6) 0.000(5) -0.003(4) -0.005(5)
O13 0.015(8) 0.011(8) 0.008(7) 0.000 0.002(6) 0.000
O4 0.013(6) 0.026(7) 0.018(6) 0.001(5) 0.005(5) 0.001(5)
O33 0.017(6) 0.014(6) 0.021(6) -0.001(5) -0.001(5) -0.003(5)
O12 0.024(6) 0.014(6) 0.025(6) -0.007(5) 0.009(5) -0.002(5)
O18 0.007(5) 0.013(5) 0.017(5) 0.002(4) 0.007(4) 0.001(4)
O27 0.018(8) 0.014(9) 0.033(10) 0.000(8) 0.000 0.000
O20 0.017(6) 0.018(6) 0.019(6) -0.001(5) 0.003(5) 0.008(5)
O42 0.043(16) 0.023(14) 0.010(11) 0.000 0.000 0.000
O2 0.003(7) 0.024(9) 0.018(8) 0.000 -0.001(6) 0.000
O38 0.011(6) 0.026(7) 0.030(7) 0.002(6) 0.000(5) -0.006(5)
O31 0.023(6) 0.013(6) 0.028(6) -0.009(5) -0.004(5) -0.006(5)
O5 0.020(8) 0.022(9) 0.014(8) 0.000 0.004(7) 0.000
O10 0.025(7) 0.014(6) 0.028(7) 0.000(5) 0.001(5) -0.002(5)
O29 0.014(5) 0.018(6) 0.017(5) 0.004(5) -0.001(5) 0.001(5)
O15 0.013(5) 0.011(5) 0.021(6) 0.002(5) 0.004(5) 0.000(4)
O37 0.016(6) 0.021(6) 0.023(6) 0.002(5) 0.000(5) 0.004(5)
O34 0.021(6) 0.026(7) 0.017(6) -0.004(5) -0.003(5) -0.001(5)
O39 0.019(6) 0.012(6) 0.032(7) 0.006(5) 0.000(5) -0.004(5)
O9 0.009(5) 0.014(5) 0.014(5) 0.002(4) 0.001(4) 0.003(4)
O26 0.008(7) 0.015(8) 0.010(7) 0.000(6) 0.000 0.000
O32 0.020(6) 0.030(7) 0.011(5) -0.004(5) -0.008(5) 0.000(5)
O30 0.016(8) 0.008(8) 0.028(9) -0.002(7) 0.000 0.000
O48 0.042(10) 0.071(13) 0.047(10) 0.021(9) 0.033(8) 0.018(9)
O45 0.020(9) 0.047(12) 0.060(13) 0.052(11) 0.022(9) 0.023(9)
C2 0.05(2) 0.026(18) 0.10(3) 0.000 0.03(2) 0.000
O46 0.09(2) 0.07(2) 0.030(13) 0.014(13) 0.000 0.000
OW7 0.067(13) 0.070(14) 0.092(16) -0.034(12) -0.055(12) 0.017(11)
OW9 0.056(15) 0.046(14) 0.040(13) 0.008(11) 0.015(11) 0.011(12)
OW8 0.08(4) 0.22(9) 0.17(9) -0.01(6) 0.05(5) -0.07(5)
OW10 0.09(3) 0.15(5) 0.05(2) 0.05(3) -0.05(2) -0.07(3)
OW11 0.15(5) 0.07(3) 0.16(5) 0.05(3) 0.13(5) 0.05(3)
OW5 0.033(8) 0.042(9) 0.046(9) -0.008(8) 0.000(7) -0.005(7)
OW19 0.21(4) 0.12(3) 0.16(3) 0.03(2) -0.16(3) -0.07(3)
OW16 0.037(17) 0.06(2) 0.26(6) -0.01(3) 0.000 0.000
OW3 0.10(3) 0.055(18) 0.062(18) -0.020(15) 0.000 0.000
OW4 0.025(19) 0.03(2) 0.03(2) 0.000(18) 0.000 0.000
OW1 0.13(3) 0.09(3) 0.06(2) 0.014(19) 0.000 0.000
OW2 0.13(2) 0.084(18) 0.089(18) 0.005(15) 0.034(17) -0.066(17)
C1 0.05(3) 0.05(3) 0.03(2) 0.00(2) 0.000 0.000
Na1 0.021(7) 0.027(8) 0.017(7) 0.000 0.000 0.000
Na4 0.077(8) 0.076(8) 0.048(6) 0.014(6) -0.007(6) 0.037(7)
Na2 0.153(17) 0.109(13) 0.078(10) 0.015(9) -0.019(11) -0.036(13)
Na3 0.035(7) 0.044(8) 0.058(8) 0.002(7) 0.000 0.000
OW15 0.08(2) 0.08(2) 0.10(3) 0.000 0.04(2) 0.000
OW12 0.044(10) 0.061(12) 0.080(14) 0.040(11) -0.013(9) -0.024(9)
OW13 0.13(3) 0.078(19) 0.12(2) 0.027(17) -0.01(2) 0.003(18)
OW17 0.030(16) 0.022(15) 0.07(2) 0.000 0.000 0.000
OW23 0.20(7) 0.07(4) 0.09(4) -0.01(3) -0.01(4) -0.03(4)
OW18 0.05(2) 0.12(3) 0.14(4) -0.03(3) 0.000 0.000
OW21 0.14(3) 0.11(2) 0.13(3) -0.01(2) -0.06(2) -0.04(2)
OW26 0.30(10) 0.03(3) 0.09(4) 0.000 -0.15(6) 0.000
OW22 0.08(3) 0.08(7) 0.15(5) -0.05(4) -0.01(3) -0.02(3)
OW25 0.031(18) 0.19(5) 0.019(15) -0.02(2) 0.015(13) -0.02(3)
OW24 0.23(9) 0.02(2) 0.02(2) 0.000 -0.05(4) 0.000
Na5 0.10(2) 0.11(3) 0.14(3) 0.04(3) -0.02(2) 0.03(2)
OW27 0.07(2) 0.18(5) 0.08(2) 0.03(3) 0.000 0.000
OW28 0.05(3) 0.04(2) 0.02(2) 0.015(19) 0.000 0.000
OW29 0.016(19) 0.025(19) 0.05(3) 0.018(15) -0.002(15) -0.008(12)
OW30 0.05(3) 0.06(5) 0.05(3) -0.02(2) -0.01(2) -0.03(3)

loop_
_atom_type_symbol
_atom_type_description
_atom_type_scat_dispersion_real
_atom_type_scat_dispersion_imag
_atom_type_scat_source
As As 0.2758 1.3314 'International Tables Vol C Tables 4.2.6.8 and 6.1.1.4'
C C 0.0015 0.0009 'International Tables Vol C Tables 4.2.6.8 and 6.1.1.4'
Na Na 0.0218 0.0150 'International Tables Vol C Tables 4.2.6.8 and 6.1.1.4'
O O 0.0056 0.0036 'International Tables Vol C Tables 4.2.6.8 and 6.1.1.4'
U U -5.7225 10.6428 'International Tables Vol C Tables 4.2.6.8 and 6.1.1.4'
W W -0.4201 4.6430 'International Tables Vol C Tables 4.2.6.8 and 6.1.1.4'

loop_
_geom_angle_atom_site_label_1
_geom_angle_atom_site_label_2
_geom_angle_atom_site_label_3
_geom_angle
_geom_angle_site_symmetry_1
_geom_angle_site_symmetry_3
O41 U1 U1 14.2(7) . 2
O41 U1 O7 144.5(3) . .
O41 U1 O7 144.5(3) . 7_565
O41 U1 O39 79.4(6) . .
O41 U1 O39 79.4(6) . 7_565
O41 U1 O45 75.8(5) . 7_565
O41 U1 O45 75.8(5) . .
O41 U1 O44 98.0(13) . .
O41 U1 Na1 43.3(7) . .
O7 U1 U1 139.2(3) . 2
O7 U1 U1 139.2(3) 7_565 2
O7 U1 O7 68.9(5) . 7_565
O7 U1 O39 125.0(4) . 7_565
O7 U1 O39 86.4(4) . .
O7 U1 O39 125.0(4) 7_565 .
O7 U1 O39 86.4(4) 7_565 7_565
O7 U1 O45 68.9(5) . .
O7 U1 O45 132.2(5) 7_565 .
O7 U1 O45 68.9(5) 7_565 7_565
O7 U1 O45 132.2(5) . 7_565
O7 U1 Na1 133.0(3) . .
O7 U1 Na1 133.0(3) 7_565 .
O39 U1 U1 91.1(3) 7_565 2
O39 U1 U1 91.1(3) . 2
O39 U1 O39 68.4(6) . 7_565
O39 U1 O45 73.1(7) . .
O39 U1 O45 137.2(6) 7_565 .
O39 U1 O45 73.1(7) 7_565 7_565
O39 U1 O45 137.2(6) . 7_565
O39 U1 Na1 46.6(3) 7_565 .
O39 U1 Na1 46.6(3) . .
O45 U1 U1 71.4(4) 7_565 2
O45 U1 U1 71.4(4) . 2
O45 U1 O45 131.4(12) . 7_565
O45 U1 Na1 92.7(4) 7_565 .
O45 U1 Na1 92.7(4) . .
O44 U1 U1 83.8(11) . 2
O44 U1 O7 75.9(10) . .
O44 U1 O7 75.9(10) . 7_565
O44 U1 O39 145.5(3) . .
O44 U1 O39 145.5(3) . 7_565
O44 U1 O45 73.0(7) . .
O44 U1 O45 73.0(7) . 7_565
O44 U1 Na1 141.3(11) . .
Na1 U1 U1 57.49(11) . 2
O40 U2 U2 92.8(3) 8_655 2
O40 U2 U2 92.8(3) . 2
O40 U2 O40 69.3(6) 8_655 .
O40 U2 O37 121.7(4) 8_655 .
O40 U2 O37 84.2(4) . .
O40 U2 O37 121.7(4) . 8_655
O40 U2 O37 84.2(4) 8_655 8_655
O40 U2 O48 75.8(5) 8_655 .
O40 U2 O48 140.2(6) 8_655 8_655
O40 U2 O48 140.2(6) . .
O40 U2 O48 75.8(5) . 8_655
O40 U2 O46 145.2(3) 8_655 .
O40 U2 O46 145.2(3) . .
O40 U2 Na1 48.2(3) . .
O40 U2 Na1 48.2(3) 8_655 .
O42 U2 U2 15.6(6) . 2
O42 U2 O40 80.0(6) . 8_655
O42 U2 O40 80.0(6) . .
O42 U2 O37 146.1(3) . 8_655
O42 U2 O37 146.1(3) . .
O42 U2 O48 75.7(5) . 8_655
O42 U2 O48 75.7(5) . .
O42 U2 O46 98.5(10) . .
O42 U2 Na1 42.0(6) . .
O37 U2 U2 141.0(3) . 2
O37 U2 U2 141.0(3) 8_655 2
O37 U2 O37 66.9(6) . 8_655
O37 U2 O48 71.4(5) 8_655 .
O37 U2 O48 131.6(6) . .
O37 U2 O48 131.6(6) 8_655 8_655
O37 U2 O48 71.4(5) . 8_655
O37 U2 O46 78.1(7) . .
O37 U2 O46 78.1(7) 8_655 .
O37 U2 Na1 132.4(3) . .
O37 U2 Na1 132.4(3) 8_655 .
O48 U2 U2 70.2(5) . 2
O48 U2 U2 70.2(5) 8_655 2
O48 U2 O48 126.4(8) . 8_655
O48 U2 O46 70.3(5) 8_655 .
O48 U2 O46 70.3(5) . .
O48 U2 Na1 94.0(5) . .
O48 U2 Na1 94.0(5) 8_655 .
O46 U2 U2 82.9(7) . 2
O46 U2 Na1 140.5(8) . .
Na1 U2 U2 57.58(11) . 2
O14 W4 O14 84.3(7) 7_565 .
O14 W4 O13 73.7(4) 7_565 .
O14 W4 O13 73.7(4) . .
O16 W4 O14 97.9(5) . .
O16 W4 O14 97.9(5) . 7_565
O16 W4 O13 168.6(7) . .
O16 W4 O15 102.3(5) . .
O16 W4 O15 102.3(5) . 7_565
O15 W4 O14 159.6(5) 7_565 7_565
O15 W4 O14 90.5(5) . 7_565
O15 W4 O14 159.6(5) . .
O15 W4 O14 90.5(5) 7_565 .
O15 W4 O13 85.8(4) . .
O15 W4 O13 85.8(4) 7_565 .
O15 W4 O15 87.5(7) 7_565 .
O14 W5 O17 86.7(6) . .
O14 W5 O13 73.5(5) . .
O19 W5 O14 157.6(5) . .
O19 W5 O17 88.5(6) . .
O19 W5 O13 84.2(5) . .
O11 W5 O14 88.4(5) . .
O11 W5 O19 88.4(4) . .
O11 W5 O17 159.1(5) . .
O11 W5 O13 86.5(4) . .
O17 W5 O13 72.7(5) . .
O12 W5 O14 98.0(5) . .
O12 W5 O19 104.3(5) . .
O12 W5 O11 101.9(5) . .
O12 W5 O17 98.9(6) . .
O12 W5 O13 168.1(5) . .
O3 W1 O2 158.9(6) . .
O3 W1 O15 86.9(5) . 7_565
O3 W1 O9 75.8(4) . .
O1 W1 O3 100.7(5) . .
O1 W1 O4 101.1(5) . .
O1 W1 O2 99.3(6) . .
O1 W1 O15 100.4(5) . 7_565
O1 W1 O9 174.0(5) . .
O4 W1 O3 92.6(5) . .
O4 W1 O2 90.0(6) . .
O4 W1 O15 158.2(5) . 7_565
O4 W1 O9 74.5(4) . .
O2 W1 O15 83.1(6) . 7_565
O2 W1 O9 84.8(5) . .
O15 W1 O9 84.3(4) 7_565 .
O23 W11 O26 72.3(5) . .
O21 W11 O23 88.8(5) . .
O21 W11 O25 157.7(5) . .
O21 W11 O26 84.2(5) . .
O24 W11 O23 159.8(5) . .
O24 W11 O21 88.0(5) . .
O24 W11 O25 88.9(5) . .
O24 W11 O26 87.5(4) . .
O25 W11 O23 86.6(5) . .
O25 W11 O26 73.6(5) . .
O22 W11 O23 99.3(6) . .
O22 W11 O21 103.1(5) . .
O22 W11 O24 100.9(6) . .
O22 W11 O25 99.1(5) . .
O22 W11 O26 168.9(5) . .
O19 W6 O21 157.3(4) . .
O19 W6 O18 80.8(4) . .
O19 W6 O20 83.0(5) . .
O19 W6 Na1 100.9(3) . .
O21 W6 O18 81.8(4) . .
O21 W6 O20 80.8(5) . .
O21 W6 Na1 101.8(3) . .
O40 W6 O19 97.4(5) . .
O40 W6 O21 98.1(5) . .
O40 W6 O18 173.4(5) . .
O40 W6 O20 89.0(5) . .
O40 W6 O39 98.0(6) . .
O40 W6 Na1 50.2(5) . .
O18 W6 Na1 136.3(4) . .
O20 W6 O18 84.5(4) . .
O20 W6 Na1 139.1(4) . .
O39 W6 O19 97.2(5) . .
O39 W6 O21 97.0(5) . .
O39 W6 O18 88.5(5) . .
O39 W6 O20 172.9(5) . .
O39 W6 Na1 47.8(4) . .
O7 W2 O8 94.2(5) . .
O7 W2 O4 158.4(5) . .
O7 W2 O5 91.7(6) . .
O7 W2 O9 85.7(5) . .
O8 W2 O4 83.8(5) . .
O8 W2 O9 76.2(4) . .
O6 W2 O7 104.5(6) . .
O6 W2 O8 97.4(5) . .
O6 W2 O4 97.1(5) . .
O6 W2 O5 100.9(6) . .
O6 W2 O9 168.5(5) . .
O4 W2 O9 72.9(4) . .
O5 W2 O8 158.7(6) . .
O5 W2 O4 83.2(6) . .
O5 W2 O9 83.9(6) . .
O28 W10 O28 90.1(7) . 8_655
O28 W10 O25 89.5(5) . .
O28 W10 O25 159.5(5) . 8_655
O28 W10 O25 89.5(5) 8_655 8_655
O28 W10 O25 159.5(5) 8_655 .
O28 W10 O26 86.8(4) 8_655 .
O28 W10 O26 86.8(4) . .
O25 W10 O25 83.9(6) 8_655 .
O25 W10 O26 72.7(4) 8_655 .
O25 W10 O26 72.7(4) . .
O27 W10 O28 101.8(5) . 8_655
O27 W10 O28 101.8(5) . .
O27 W10 O25 98.3(6) . .
O27 W10 O25 98.4(6) . 8_655
O27 W10 O26 167.7(7) . .
O24 W7 O33 85.2(5) . .
O24 W7 O29 82.4(4) . .
O36 W7 O24 154.5(5) . .
O36 W7 O33 87.4(5) . .
O36 W7 O29 72.1(4) . .
O33 W7 O29 72.2(4) . .
O20 W7 O24 86.2(5) . .
O20 W7 O36 93.0(5) . .
O20 W7 O33 160.8(5) . .
O20 W7 O29 89.6(5) . .
O38 W7 O24 103.9(5) . .
O38 W7 O36 101.0(5) . .
O38 W7 O33 94.5(5) . .
O38 W7 O20 104.2(6) . .
O38 W7 O29 165.0(5) . .
O11 W3 O3 84.2(5) . .
O11 W3 O9 82.0(4) . .
O8 W3 O11 155.0(5) . .
O8 W3 O3 87.1(5) . .
O8 W3 O9 73.0(4) . .
O3 W3 O9 72.3(4) . .
O18 W3 O11 86.9(5) . .
O18 W3 O8 94.0(5) . .
O18 W3 O3 160.7(5) . .
O18 W3 O9 89.6(4) . .
O10 W3 O11 102.9(5) . .
O10 W3 O8 101.2(5) . .
O10 W3 O3 95.1(5) . .
O10 W3 O18 103.6(6) . .
O10 W3 O9 166.1(5) . .
O28 W9 O29 85.4(4) . .
O33 W9 O28 85.7(5) . .
O33 W9 O29 76.0(4) . .
O33 W9 O30 158.7(6) . .
O31 W9 O28 98.9(5) . .
O31 W9 O33 99.7(5) . .
O31 W9 O29 173.8(5) . .
O31 W9 O32 102.1(6) . .
O31 W9 O30 99.8(6) . .
O32 W9 O28 158.9(5) . .
O32 W9 O33 93.0(5) . .
O32 W9 O29 73.9(5) . .
O32 W9 O30 91.3(6) . .
O30 W9 O28 82.8(6) . .
O30 W9 O29 85.2(6) . .
O35 W8 O36 159.4(6) . .
O35 W8 O29 85.3(6) . .
O35 W8 O32 83.9(6) . .
O36 W8 O29 75.6(4) . .
O36 W8 O32 83.2(5) . .
O37 W8 O35 90.9(6) . .
O37 W8 O36 95.4(5) . .
O37 W8 O29 86.6(5) . .
O37 W8 O32 158.9(5) . .
O34 W8 O35 100.0(6) . .
O34 W8 O36 97.5(5) . .
O34 W8 O29 168.2(5) . .
O34 W8 O37 103.8(6) . .
O34 W8 O32 97.2(5) . .
O32 W8 O29 72.7(4) . .
O13 As1 O9 96.6(5) . .
O13 As1 O9 96.6(5) . 7_565
O9 As1 O9 98.4(7) . 7_565
O29 As2 O29 98.6(8) 8_655 .
O26 As2 O29 96.5(5) . .
O26 As2 O29 96.5(5) . 8_655
U1 O41 U1 151.6(13) 2 .
U1 O41 Na1 104.2(7) 2 .
U1 O41 Na1 104.2(7) . .
W11 O23 W11 122.1(8) 8_655 .
W4 O14 W5 120.4(5) . .
W5 O19 W6 146.4(6) . .
W11 O21 W6 147.4(6) . .
W8 O35 W8 143.5(9) . 8_655
W2 O7 U1 160.6(6) . .
W10 O28 W9 147.6(6) . .
W5 O11 W3 147.2(6) . .
W3 O8 W2 119.8(6) . .
W1 O3 W3 121.5(6) . .
W1 O1 Na3 141.9(7) . .
W11 O24 W7 148.1(7) . .
W11 O25 W10 120.8(6) . .
W2 O6 Na4 138.4(7) . 1_554
U2 O40 Na1 93.2(5) . .
W6 O40 U2 165.8(7) . .
W6 O40 Na1 101.1(6) . .
W5 O17 W5 121.6(8) 7_565 .
W7 O36 W8 120.3(6) . .
W7 O36 Na5 120.4(11) . .
W8 O36 Na5 115.6(11) . .
W4 O13 W5 92.3(5) . .
W4 O13 W5 92.3(5) . 7_565
W5 O13 W5 93.0(5) 7_565 .
As1 O13 W4 135.2(8) . .
As1 O13 W5 117.1(5) . 7_565
As1 O13 W5 117.1(5) . .
W1 O4 W2 119.0(6) . .
W9 O33 W7 121.4(6) . .
W5 O12 Na5 177.8(11) . .
W3 O18 W6 153.6(6) . .
W10 O27 Na3 146.2(11) . 5_666
W7 O20 W6 154.0(7) . .
U2 O42 U2 148.9(12) 2 .
U2 O42 Na1 105.6(6) 2 .
U2 O42 Na1 105.6(6) . .
W1 O2 W1 155.2(9) 7_565 .
W2 O5 W2 143.7(9) 7_565 .
W9 O29 W7 90.0(4) . .
W8 O29 W7 91.5(4) . .
W8 O29 W9 94.4(4) . .
As2 O29 W7 120.6(6) . .
As2 O29 W9 134.7(6) . .
As2 O29 W8 115.3(6) . .
W4 O15 W1 150.4(6) . 7_565
W8 O37 U2 162.3(6) . .
W8 O34 Na4 138.6(7) . .
U1 O39 Na1 94.2(5) . .
W6 O39 U1 162.4(7) . .
W6 O39 Na1 103.4(6) . .
W1 O9 W3 90.1(4) . .
W2 O9 W1 93.5(4) . .
W2 O9 W3 90.6(4) . .
As1 O9 W1 135.1(6) . .
As1 O9 W2 116.1(5) . .
As1 O9 W3 120.5(5) . .
W11 O26 W11 93.3(5) . 8_655
W11 O26 W10 92.7(5) 8_655 .
W11 O26 W10 92.7(5) . .
As2 O26 W11 116.8(5) . 8_655
As2 O26 W11 116.8(5) . .
As2 O26 W10 135.0(8) . .
W9 O32 W8 118.9(6) . .
W9 O30 W9 157.2(10) . 8_655
C2 O48 U2 130.1(19) . .
C1 O45 U1 129(2) . .
O48 C2 O48 138(4) 7_565 .
Na5 OW7 Na4 87.4(15) . .
Na5 OW8 Na4 80(2) . .
OW6 OW6 Na3 76.5(13) 2_655 .
OW6 OW6 Na3 76.5(13) 2_655 2_655
Na3 OW6 Na3 152(3) . 2_655
Na2 OW3 Na2 71.2(13) 8_655 .
Na2 OW4 Na2 77.0(15) 8_655 .
Na2 OW1 Na2 79.5(16) 8_655 .
O45 C1 O45 139(4) 8_655 .
W6 Na1 W6 179.6(4) . 2
O41 Na1 W6 90.2(2) . 2
O41 Na1 W6 90.2(2) . .
O41 Na1 O40 116.3(4) . 7_565
O41 Na1 O40 116.3(4) . 8_655
O41 Na1 O40 116.3(4) . 2
O41 Na1 O40 116.3(4) . .
O41 Na1 O39 64.0(4) . 7_565
O41 Na1 O39 64.0(4) . 2
O41 Na1 O39 64.0(4) . 8_655
O41 Na1 O39 64.0(4) . .
O40 Na1 W6 101.7(3) 8_655 2
O40 Na1 W6 78.2(3) 8_655 .
O40 Na1 W6 150.9(5) . 2
O40 Na1 W6 28.8(2) 2 2
O40 Na1 W6 101.7(3) 7_565 .
O40 Na1 W6 28.8(2) . .
O40 Na1 W6 150.9(5) 2 .
O40 Na1 W6 78.2(3) 7_565 2
O40 Na1 O40 98.8(6) . 7_565
O40 Na1 O40 98.8(6) 2 8_655
O40 Na1 O40 57.0(5) . 8_655
O40 Na1 O40 57.0(5) 2 7_565
O40 Na1 O40 127.5(7) . 2
O40 Na1 O40 127.5(7) 8_655 7_565
O42 Na1 W6 89.8(2) . 2
O42 Na1 W6 89.8(2) . .
O42 Na1 O41 180.0 . .
O42 Na1 O40 63.7(4) . 8_655
O42 Na1 O40 63.7(4) . 7_565
O42 Na1 O40 63.7(4) . 2
O42 Na1 O40 63.7(4) . .
O42 Na1 O39 116.0(4) . 7_565
O42 Na1 O39 116.0(4) . .
O42 Na1 O39 116.0(4) . 8_655
O42 Na1 O39 116.0(4) . 2
O39 Na1 W6 100.7(3) 7_565 2
O39 Na1 W6 28.8(3) 2 2
O39 Na1 W6 28.8(3) . .
O39 Na1 W6 151.6(5) . 2
O39 Na1 W6 79.5(3) 8_655 2
O39 Na1 W6 100.7(3) 8_655 .
O39 Na1 W6 79.5(3) 7_565 .
O39 Na1 W6 151.6(5) 2 .
O39 Na1 O40 57.5(4) 2 2
O39 Na1 O40 100.5(4) 8_655 .
O39 Na1 O40 57.5(4) 7_565 7_565
O39 Na1 O40 101.9(3) 8_655 2
O39 Na1 O40 100.5(4) 2 7_565
O39 Na1 O40 100.5(4) 7_565 2
O39 Na1 O40 57.5(4) . .
O39 Na1 O40 157.6(4) . 2
O39 Na1 O40 101.9(3) 7_565 .
O39 Na1 O40 101.9(3) 2 8_655
O39 Na1 O40 157.6(4) 8_655 7_565
O39 Na1 O40 57.5(4) 8_655 8_655
O39 Na1 O40 101.9(3) . 7_565
O39 Na1 O40 157.6(4) 7_565 8_655
O39 Na1 O40 157.6(4) 2 .
O39 Na1 O40 100.5(4) . 8_655
O39 Na1 O39 58.5(5) 7_565 .
O39 Na1 O39 128.0(7) 2 .
O39 Na1 O39 97.9(6) 8_655 .
O39 Na1 O39 97.9(6) 2 7_565
O39 Na1 O39 58.5(5) 2 8_655
O39 Na1 O39 128.0(7) 8_655 7_565
O6 Na4 O34 173.9(9) 1_556 .
O6 Na4 OW8 90(2) 1_556 .
O6 Na4 OW10 89.7(13) 1_556 .
O6 Na4 Na5 98.1(8) 1_556 .
O34 Na4 OW8 84(2) . .
O34 Na4 OW10 96.3(13) . .
O34 Na4 Na5 78.3(7) . .
OW7 Na4 O6 92.2(7) . 1_556
OW7 Na4 O34 88.6(7) . .
OW7 Na4 OW9 152.7(12) . .
OW7 Na4 OW8 87(2) . .
OW7 Na4 OW10 74.4(15) . .
OW7 Na4 Na5 44.9(11) . .
OW7 Na4 OW29 107.2(15) . .
OW9 Na4 O6 89.8(8) . 1_556
OW9 Na4 O34 92.2(8) . .
OW9 Na4 OW8 121(2) . .
OW9 Na4 OW10 78.4(16) . .
OW9 Na4 Na5 160.9(12) . .
OW8 Na4 Na5 43(3) . .
OW10 Na4 OW8 161(3) . .
OW10 Na4 Na5 118.7(16) . .
OW29 Na4 O6 84.8(9) . 1_556
OW29 Na4 O34 89.2(9) . .
OW29 Na4 OW9 100.1(15) . .
OW29 Na4 OW10 174.3(14) . .
OW29 Na4 Na5 63.7(16) . .
OW5 Na2 OW3 90.2(10) . .
OW5 Na2 OW4 85.3(12) . .
OW5 Na2 Na2 111.6(7) . 8_655
OW3 Na2 Na2 54.4(6) . 8_655
OW4 Na2 OW3 96.5(11) . .
OW4 Na2 Na2 51.5(8) . 8_655
OW1 Na2 OW5 160.5(14) . .
OW1 Na2 OW3 83.5(11) . .
OW1 Na2 OW4 77.1(14) . .
OW1 Na2 Na2 50.2(8) . 8_655
OW2 Na2 OW5 89.8(9) . .
OW2 Na2 OW3 173.6(14) . .
OW2 Na2 OW4 77.1(12) . .
OW2 Na2 OW1 94.5(11) . .
OW2 Na2 Na2 119.9(9) . 8_655
O1 Na3 O1 83.6(8) . 8_755
O1 Na3 OW6 79.2(15) 8_755 .
O1 Na3 OW6 97.1(15) 8_755 2_655
O1 Na3 OW6 97.1(15) . .
O1 Na3 OW6 79.2(15) . 2_655
O27 Na3 O1 82.6(6) 5_666 8_755
O27 Na3 O1 82.6(6) 5_666 .
O27 Na3 OW11 88.6(14) 5_666 .
O27 Na3 OW11 88.6(14) 5_666 8_755
O27 Na3 OW6 161.7(15) 5_666 .
O27 Na3 OW6 161.7(15) 5_666 2_655
OW11 Na3 O1 90(2) . 8_755
OW11 Na3 O1 90(2) 8_755 .
OW11 Na3 O1 169.7(19) . .
OW11 Na3 O1 169.7(19) 8_755 8_755
OW11 Na3 OW11 95(4) 8_755 .
OW11 Na3 OW6 89.6(18) 8_755 2_655
OW11 Na3 OW6 89.6(18) . .
OW11 Na3 OW6 109.7(19) . 2_655
OW11 Na3 OW6 109.7(19) 8_755 .
OW6 Na3 OW6 27(3) 2_655 .
O36 Na5 OW19 98.8(14) . .
O36 Na5 Na4 93.6(12) . .
O36 Na5 OW25 170(2) . .
O36 Na5 OW29 103.7(15) . .
O12 Na5 O36 90.4(14) . .
O12 Na5 OW19 66.9(12) . .
O12 Na5 Na4 127.4(17) . .
O12 Na5 OW25 88.4(15) . .
O12 Na5 OW29 163.7(16) . .
OW7 Na5 O36 91.8(15) . .
OW7 Na5 O12 79.8(17) . .
OW7 Na5 OW19 145(2) . .
OW7 Na5 Na4 47.7(10) . .
OW7 Na5 OW25 78.4(15) . .
OW7 Na5 OW29 91.5(17) . .
OW7 Na5 OW30 147(3) . .
OW8 Na5 O36 105(3) . .
OW8 Na5 O12 164(3) . .
OW8 Na5 OW7 104(3) . .
OW8 Na5 OW19 105(3) . .
OW8 Na5 Na4 58(2) . .
OW8 Na5 OW25 77(3) . .
OW19 Na5 Na4 161.2(17) . .
OW21 Na5 O36 137(2) . .
OW21 Na5 O12 68.8(16) . .
OW21 Na5 OW7 119(2) . .
OW21 Na5 OW8 96(3) . .
OW21 Na5 OW19 38.4(14) . .
OW21 Na5 Na4 129.5(19) . .
OW21 Na5 OW25 51.5(14) . .
OW21 Na5 OW29 105(2) . .
OW21 Na5 OW30 92(2) . .
OW22 Na5 O36 82(3) . .
OW22 Na5 O12 126(4) . .
OW22 Na5 OW7 153(4) . .
OW22 Na5 OW19 62(3) . .
OW22 Na5 Na4 106(3) . .
OW22 Na5 OW21 81(3) . .
OW22 Na5 OW25 107(4) . .
OW25 Na5 OW19 89.7(14) . .
OW25 Na5 Na4 79.4(12) . .
OW25 Na5 OW29 76.3(15) . .
OW29 Na5 OW19 117.8(18) . .
OW29 Na5 Na4 44.8(10) . .
OW30 Na5 O36 69.0(17) . .
OW30 Na5 O12 125(2) . .
OW30 Na5 OW19 67.2(19) . .
OW30 Na5 Na4 105(2) . .
OW30 Na5 OW25 119(2) . .
Na4 OW29 Na5 71.5(14) . .

loop_
_geom_bond_atom_site_label_1
_geom_bond_atom_site_label_2
_geom_bond_distance
_geom_bond_site_symmetry_2
U1 U1 4.0501(16) 2
U1 O41 2.089(6) .
U1 O7 2.378(12) .
U1 O7 2.378(12) 7_565
U1 O39 2.386(13) 7_565
U1 O39 2.386(13) .
U1 O45 2.462(17) .
U1 O45 2.462(17) 7_565
U1 O44 2.12(4) .
U1 Na1 3.768(11) .
U2 U2 4.0545(17) 2
U2 O40 2.366(12) 8_655
U2 O40 2.366(12) .
U2 O42 2.105(6) .
U2 O37 2.405(13) 8_655
U2 O37 2.405(13) .
U2 O48 2.411(17) .
U2 O48 2.411(17) 8_655
U2 O46 2.45(2) .
U2 Na1 3.781(11) .
W4 O14 1.943(11) .
W4 O14 1.943(11) 7_565
W4 O16 1.721(16) .
W4 O13 2.334(16) .
W4 O15 1.875(12) 7_565
W4 O15 1.875(11) .
W5 O14 1.946(11) .
W5 O19 1.917(11) .
W5 O11 1.899(11) .
W5 O17 1.948(8) .
W5 O13 2.344(10) .
W5 O12 1.740(12) .
W1 O3 1.890(11) .
W1 O1 1.724(11) .
W1 O4 1.858(12) .
W1 O2 1.915(3) .
W1 O15 1.954(12) 7_565
W1 O9 2.365(11) .
W11 O23 1.934(8) .
W11 O21 1.899(12) .
W11 O24 1.885(11) .
W11 O25 1.920(12) .
W11 O22 1.712(13) .
W11 O26 2.327(10) .
W6 O19 1.920(11) .
W6 O21 1.942(11) .
W6 O40 1.768(12) .
W6 O18 2.078(10) .
W6 O20 2.069(12) .
W6 O39 1.784(13) .
W6 Na1 3.6049(7) .
W2 O7 1.802(12) .
W2 O8 1.955(12) .
W2 O6 1.750(12) .
W2 O4 2.066(12) .
W2 O5 1.926(5) .
W2 O9 2.278(11) .
W10 O28 1.872(11) 8_655
W10 O28 1.872(12) .
W10 O25 1.961(11) .
W10 O25 1.961(11) 8_655
W10 O27 1.745(17) .
W10 O26 2.336(16) .
W7 O24 1.945(11) .
W7 O36 1.921(12) .
W7 O33 2.000(12) .
W7 O20 1.810(12) .
W7 O38 1.726(12) .
W7 O29 2.440(11) .
W3 O11 1.942(11) .
W3 O8 1.919(12) .
W3 O3 2.003(11) .
W3 O18 1.791(10) .
W3 O10 1.705(13) .
W3 O9 2.436(11) .
W9 O28 1.985(11) .
W9 O33 1.890(12) .
W9 O31 1.730(11) .
W9 O29 2.358(12) .
W9 O32 1.867(12) .
W9 O30 1.907(3) .
W8 O35 1.919(5) .
W8 O36 1.964(11) .
W8 O29 2.262(11) .
W8 O37 1.791(13) .
W8 O34 1.746(12) .
W8 O32 2.068(13) .
As1 O13 1.762(15) .
As1 O9 1.769(11) .
As1 O9 1.769(11) 7_565
As2 O29 1.786(12) .
As2 O29 1.786(12) 8_655
As2 O26 1.777(15) .
O41 U1 2.089(6) 2
O41 Na1 2.67(3) .
O23 W11 1.934(7) 8_655
O35 W8 1.919(5) 8_655
O1 Na3 2.406(16) .
O6 Na4 2.324(16) 1_554
O40 Na1 2.821(14) .
O17 W5 1.948(8) 7_565
O36 Na5 2.55(3) .
O13 W5 2.344(10) 7_565
O12 Na5 2.44(5) .
O27 Na3 2.30(2) 5_666
O42 U2 2.104(6) 2
O42 Na1 2.63(3) .
O2 W1 1.915(3) 7_565
O5 W2 1.926(5) 7_565
O15 W1 1.954(12) 7_565
O34 Na4 2.327(16) .
O39 Na1 2.747(13) .
O26 W11 2.327(10) 8_655
O30 W9 1.907(3) 8_655
O48 C2 1.30(2) .
O45 C1 1.32(2) .
C2 O48 1.30(2) 7_565
OW7 Na4 2.26(2) .
OW7 Na5 2.16(5) .
OW9 Na4 2.31(3) .
OW8 Na4 2.62(7) .
OW8 Na5 2.11(11) .
OW10 Na4 2.43(5) .
OW11 Na3 2.36(4) .
OW6 OW6 1.13(11) 2_655
OW6 Na3 2.43(2) 2_655
OW6 Na3 2.43(2) .
OW5 Na2 2.35(2) .
OW19 Na5 2.96(6) .
OW3 Na2 2.56(3) .
OW3 Na2 2.56(3) 8_655
OW4 Na2 2.39(4) .
OW4 Na2 2.39(4) 8_655
OW1 Na2 2.33(3) 8_655
OW1 Na2 2.33(3) .
OW2 Na2 2.30(3) .
C1 O45 1.32(2) 8_655
Na1 W6 3.6050(6) 2
Na1 O40 2.821(14) 7_565
Na1 O40 2.821(14) 8_655
Na1 O40 2.821(14) 2
Na1 O39 2.747(13) 7_565
Na1 O39 2.747(13) 2
Na1 O39 2.747(13) 8_655
Na4 O6 2.324(16) 1_556
Na4 Na5 3.06(4) .
Na4 OW29 2.27(4) .
Na2 Na2 2.98(4) 8_655
Na3 O1 2.406(16) 8_755
Na3 O27 2.30(2) 5_666
Na3 OW11 2.36(4) 8_755
Na3 OW6 2.43(2) 2_655
OW23 OW23 1.63(11) 7_565
OW21 Na5 1.93(5) .
OW22 Na5 1.45(10) .
OW25 Na5 2.70(6) .
Na5 OW29 2.89(7) .
Na5 OW30 2.32(10) .
